data_7158246
loop_
_publ_author_name
'Hoshi, Keita'
'Yasuda, Masashi'
'Nakamura, Takumi'
'Yoshida, Yasushi'
'Ueta, Shoko'
'Minagawa, Keiji'
'Kawamura, Yasuhiko'
'Imada, Yasushi'
'Yagishita, Fumitoshi'

_publ_section_title
;
 Unexpected formation of poly-functionalized fulvenes by the reaction of a
 tetraaryl[5]cumulene with iodine.
;
_journal_issue 35
_journal_name_full 'Organic &amp; biomolecular chemistry'
_journal_page_first 7594
_journal_page_last 7597
_journal_paper_doi 10.1039/d1ob01270c
_journal_volume 19
_journal_year 2021
_chemical_formula_moiety 'C48 H42 O6'
_chemical_formula_sum 'C48 H42 O6'
_chemical_formula_weight 714.86
_space_group_crystal_system monoclinic
_space_group_IT_number 15
_space_group_name_Hall '-C 2yc'
_space_group_name_H-M_alt 'C 1 2/c 1'
_atom_sites_solution_hydrogens geom
_atom_sites_solution_primary direct
_atom_sites_solution_secondary difmap
_audit_update_record
;
2021-06-10 deposited with the CCDC.	2021-08-16 downloaded from the CCDC.
;
_cell_angle_alpha 90.0000
_cell_angle_beta 102.796(7)
_cell_angle_gamma 90.0000
_cell_formula_units_Z 4
_cell_length_a 23.5796(15)
_cell_length_b 15.5436(10)
_cell_length_c 11.2836(8)
_cell_measurement_reflns_used 13234
_cell_measurement_temperature 296
_cell_measurement_theta_max 68.40
_cell_measurement_theta_min 3.43
_cell_volume 4032.9(5)
_computing_cell_refinement 'RAPID AUTO'
_computing_data_collection 'RAPID AUTO (Rigaku, ????)'
_computing_data_reduction 'RAPID AUTO'
_computing_molecular_graphics 'CrystalStructure 4.3'
_computing_publication_material 'CrystalStructure 4.3 (Rigaku, 2019)'
_computing_structure_refinement 'SHELXL Version 2018/3 (Sheldrick, 2008)'
_computing_structure_solution 'SHELXT Version 2018/2 (Sheldrick, 2014)'
_diffrn_ambient_temperature 296
_diffrn_detector_area_resol_mean 10.000
_diffrn_measured_fraction_theta_full 1.000
_diffrn_measured_fraction_theta_max 1.000
_diffrn_measurement_device_type 'Rigaku R-AXIS RAPID'
_diffrn_measurement_method \w
_diffrn_radiation_type 'Cu K\a'
_diffrn_radiation_wavelength 1.54187
_diffrn_reflns_av_R_equivalents 0.0732
_diffrn_reflns_av_unetI/netI 0.0693
_diffrn_reflns_Laue_measured_fraction_full 1.000
_diffrn_reflns_Laue_measured_fraction_max 1.000
_diffrn_reflns_limit_h_max 20
_diffrn_reflns_limit_h_min -19
_diffrn_reflns_limit_k_max 13
_diffrn_reflns_limit_k_min -13
_diffrn_reflns_limit_l_max 9
_diffrn_reflns_limit_l_min -9
_diffrn_reflns_number 13350
_diffrn_reflns_point_group_measured_fraction_full 1.000
_diffrn_reflns_point_group_measured_fraction_max 1.000
_diffrn_reflns_theta_full 42.976
_diffrn_reflns_theta_max 42.976
_diffrn_reflns_theta_min 3.432
_diffrn_standards_number 0
_exptl_absorpt_coefficient_mu 0.613
_exptl_absorpt_correction_T_max 0.964
_exptl_absorpt_correction_T_min 0.417
_exptl_absorpt_correction_type multi-scan
_exptl_absorpt_process_details 'ABSCOR (Rigaku, 1995)'
_exptl_crystal_colour black
_exptl_crystal_density_diffrn 1.177
_exptl_crystal_density_method 'not measured'
_exptl_crystal_description block
_exptl_crystal_F_000 1512.00
_exptl_crystal_size_max 0.104
_exptl_crystal_size_mid 0.061
_exptl_crystal_size_min 0.059
_refine_diff_density_max 0.33
_refine_diff_density_min -0.22
_refine_ls_extinction_method none
_refine_ls_goodness_of_fit_ref 1.261
_refine_ls_hydrogen_treatment constr
_refine_ls_number_parameters 270
_refine_ls_number_reflns 1456
_refine_ls_number_restraints 413
_refine_ls_R_factor_all 0.1366
_refine_ls_R_factor_gt 0.1266
_refine_ls_shift/su_max 0.005
_refine_ls_structure_factor_coef Fsqd
_refine_ls_weighting_details 'w = 1/[\s^2^(Fo^2^)+(0.1281P)^2^+33.5875P] where P=(Fo^2^+2Fc^2^)/3'
_refine_ls_weighting_scheme calc
_refine_ls_wR_factor_gt 0.3261
_refine_ls_wR_factor_ref 0.3326
_reflns_Friedel_coverage 0.000
_reflns_number_gt 1323
_reflns_number_total 1456
_reflns_threshold_expression F^2^>2.0\s(F^2^)
_cod_data_source_file d1ob01270c2.cif
_cod_data_source_block hoshi20200819_2
_cod_depositor_comments 'Adding full bibliography for 7158245--7158249.cif.'
_cod_database_code 7158246

loop_
_space_group_symop_operation_xyz
'x, y, z'
'-x, y, -z+1/2'
'x+1/2, y+1/2, z'
'-x+1/2, y+1/2, -z+1/2'
'-x, -y, -z'
'x, -y, z-1/2'
'-x+1/2, -y+1/2, -z'
'x+1/2, -y+1/2, z-1/2'

loop_
_atom_site_label
_atom_site_type_symbol
_atom_site_fract_x
_atom_site_fract_y
_atom_site_fract_z
_atom_site_U_iso_or_equiv
_atom_site_adp_type
_atom_site_occupancy
_atom_site_site_symmetry_order
_atom_site_calc_flag
_atom_site_refinement_flags_posn
_atom_site_refinement_flags_adp
_atom_site_refinement_flags_occupancy
_atom_site_disorder_assembly
_atom_site_disorder_group
O1 O 0.2716(4) 0.4229(7) 0.4912(9) 0.120(3) Uani 1 1 d D U . . .
O2 O 0.3529(4) 0.9093(5) 0.3697(8) 0.104(3) Uani 1 1 d . U . . .
O3 O 0.2971(4) 0.2019(6) 0.2605(10) 0.128(4) Uani 1 1 d . U . . .
C2 C 0.4581(5) 0.5314(8) 0.2893(10) 0.066(3) Uani 1 1 d . U . . .
C4 C 0.500000 0.3884(11) 0.250000 0.062(4) Uani 1 2 d S TU P . .
C28 C 0.500000 0.4777(11) 0.250000 0.063(4) Uani 1 2 d S TU P . .
C3 C 0.4735(4) 0.6153(8) 0.2788(10) 0.069(3) Uani 1 1 d . U . . .
C17 C 0.4314(5) 0.7055(8) 0.4177(11) 0.075(3) Uani 1 1 d . U . . .
H17 H 0.442086 0.664363 0.478373 0.090 Uiso 1 1 calc R U . . .
C12 C 0.4448(4) 0.6950(7) 0.3024(11) 0.065(3) Uani 1 1 d . U . . .
C6 C 0.4180(5) 0.4512(8) 0.4447(11) 0.079(4) Uani 1 1 d . U . . .
H6 H 0.455335 0.433075 0.481563 0.095 Uiso 1 1 calc R U . . .
C21 C 0.3426(5) 0.3238(8) 0.1800(13) 0.089(4) Uani 1 1 d . U . . .
H21 H 0.307440 0.345977 0.136607 0.107 Uiso 1 1 calc R U . . .
C19 C 0.4468(5) 0.3370(8) 0.2459(11) 0.075(3) Uani 1 1 d . U . . .
C7 C 0.3718(5) 0.4208(8) 0.4889(12) 0.086(4) Uani 1 1 d . U . . .
H7 H 0.377806 0.378824 0.549182 0.103 Uiso 1 1 calc R U . . .
C10 C 0.3548(5) 0.5400(8) 0.3053(12) 0.083(4) Uani 1 1 d . U . . .
H10 H 0.348458 0.581639 0.244602 0.099 Uiso 1 1 calc R U . . .
C24 C 0.4464(5) 0.2642(8) 0.3148(12) 0.083(4) Uani 1 1 d . U . . .
H24 H 0.481281 0.244867 0.362927 0.100 Uiso 1 1 calc R U . . .
C23 C 0.3965(5) 0.2186(8) 0.3153(12) 0.089(4) Uani 1 1 d . U . . .
H23 H 0.397965 0.167995 0.359816 0.107 Uiso 1 1 calc R U . . .
C5 C 0.4112(5) 0.5074(8) 0.3480(10) 0.068(3) Uani 1 1 d . U . . .
C20 C 0.3933(5) 0.3645(8) 0.1768(12) 0.081(4) Uani 1 1 d . U . . .
H20 H 0.392252 0.412229 0.126680 0.098 Uiso 1 1 calc R U . . .
C15 C 0.3832(5) 0.8384(9) 0.3505(13) 0.086(4) Uani 1 1 d . U . . .
C13 C 0.4267(5) 0.7584(8) 0.2151(12) 0.084(4) Uani 1 1 d . U . . .
H13 H 0.435086 0.751506 0.138951 0.101 Uiso 1 1 calc R U . . .
C16 C 0.4013(5) 0.7807(8) 0.4370(12) 0.080(3) Uani 1 1 d . U . . .
H16 H 0.393869 0.790217 0.513520 0.096 Uiso 1 1 calc R U . . .
C14 C 0.3973(5) 0.8300(8) 0.2364(12) 0.086(4) Uani 1 1 d . U . . .
H14 H 0.386843 0.872222 0.177166 0.103 Uiso 1 1 calc R U . . .
C8 C 0.3175(6) 0.4522(10) 0.4445(14) 0.099(4) Uani 1 1 d . U . . .
C9 C 0.3076(6) 0.5109(9) 0.3527(13) 0.102(4) Uani 1 1 d . U . . .
H9 H 0.270247 0.531512 0.321679 0.122 Uiso 1 1 calc R U . . .
C22 C 0.3433(6) 0.2496(9) 0.2476(14) 0.097(4) Uani 1 1 d . U . . .
C25 C 0.2405(6) 0.2380(10) 0.2022(19) 0.166(8) Uani 1 1 d . U . . .
H25A H 0.231047 0.222015 0.117984 0.249 Uiso 1 1 calc R U . . .
H25B H 0.241939 0.299569 0.209029 0.249 Uiso 1 1 calc R U . . .
H25C H 0.211273 0.216117 0.241545 0.249 Uiso 1 1 calc R U . . .
C11 C 0.2637(10) 0.3376(13) 0.524(2) 0.103(8) Uani 0.545(19) 1 d D U P A 1
H11A H 0.291784 0.323558 0.596550 0.155 Uiso 0.545(19) 1 calc R U P A 1
H11B H 0.268770 0.300036 0.459197 0.155 Uiso 0.545(19) 1 calc R U P A 1
H11C H 0.225230 0.330699 0.537258 0.155 Uiso 0.545(19) 1 calc R U P A 1
C26 C 0.3331(11) 0.9158(16) 0.484(2) 0.126(10) Uani 0.59(2) 1 d . U P B 1
H26A H 0.311945 0.864830 0.495497 0.189 Uiso 0.59(2) 1 calc R U P B 1
H26B H 0.308347 0.965139 0.481362 0.189 Uiso 0.59(2) 1 calc R U P B 1
H26C H 0.366223 0.921775 0.550861 0.189 Uiso 0.59(2) 1 calc R U P B 1
C11A C 0.2153(10) 0.457(3) 0.455(3) 0.153(15) Uani 0.455(19) 1 d D U P A 2
H11D H 0.208263 0.496394 0.515884 0.229 Uiso 0.455(19) 1 calc R U P A 2
H11E H 0.187318 0.411413 0.444736 0.229 Uiso 0.455(19) 1 calc R U P A 2
H11F H 0.211783 0.487305 0.379331 0.229 Uiso 0.455(19) 1 calc R U P A 2
C26A C 0.3426(15) 0.980(2) 0.286(3) 0.118(13) Uani 0.41(2) 1 d . U P B 2
H26D H 0.378889 0.998958 0.269677 0.178 Uiso 0.41(2) 1 calc R U P B 2
H26E H 0.325072 1.026658 0.321053 0.178 Uiso 0.41(2) 1 calc R U P B 2
H26F H 0.317052 0.962196 0.211746 0.178 Uiso 0.41(2) 1 calc R U P B 2

loop_
_atom_site_aniso_label
_atom_site_aniso_U_11
_atom_site_aniso_U_22
_atom_site_aniso_U_33
_atom_site_aniso_U_23
_atom_site_aniso_U_13
_atom_site_aniso_U_12
O1 0.084(6) 0.156(9) 0.140(8) -0.007(7) 0.069(6) -0.011(7)
O2 0.120(7) 0.078(6) 0.120(7) -0.001(5) 0.038(6) 0.031(5)
O3 0.063(5) 0.090(7) 0.241(11) -0.002(7) 0.057(6) -0.017(5)
C2 0.053(7) 0.080(6) 0.068(7) -0.012(6) 0.020(5) -0.005(5)
C4 0.044(7) 0.085(8) 0.061(10) 0.000 0.018(7) 0.000
C28 0.046(9) 0.080(7) 0.066(10) 0.000 0.018(7) 0.000
C3 0.043(7) 0.084(6) 0.081(8) 0.001(6) 0.012(6) 0.009(5)
C17 0.065(8) 0.070(7) 0.091(8) -0.003(6) 0.022(6) -0.006(6)
C12 0.039(7) 0.071(6) 0.082(7) -0.004(6) 0.007(6) 0.003(5)
C6 0.054(7) 0.101(9) 0.085(9) 0.008(6) 0.021(6) 0.004(6)
C21 0.052(6) 0.088(9) 0.133(11) -0.014(7) 0.030(7) -0.008(6)
C19 0.054(6) 0.079(8) 0.097(9) -0.011(6) 0.025(6) -0.014(5)
C7 0.077(7) 0.091(9) 0.103(9) 0.003(7) 0.048(7) 0.007(7)
C10 0.058(6) 0.096(9) 0.098(9) 0.004(7) 0.028(6) 0.000(6)
C24 0.057(6) 0.084(8) 0.118(10) -0.002(6) 0.042(7) -0.003(6)
C23 0.071(7) 0.072(8) 0.130(11) -0.002(7) 0.034(7) -0.018(6)
C5 0.057(6) 0.092(8) 0.062(7) -0.007(5) 0.024(5) 0.000(6)
C20 0.052(6) 0.092(9) 0.107(9) -0.006(7) 0.031(6) -0.005(6)
C15 0.079(9) 0.079(8) 0.098(8) -0.004(6) 0.015(7) 0.026(6)
C13 0.066(8) 0.090(8) 0.094(8) 0.005(6) 0.014(7) 0.015(6)
C16 0.063(8) 0.088(8) 0.089(8) -0.001(6) 0.020(7) 0.004(6)
C14 0.080(9) 0.079(8) 0.097(8) 0.005(7) 0.018(7) 0.015(6)
C8 0.068(7) 0.132(11) 0.110(10) 0.007(7) 0.047(7) 0.003(7)
C9 0.063(7) 0.137(12) 0.114(11) 0.011(7) 0.040(7) 0.003(7)
C22 0.062(6) 0.080(9) 0.158(12) -0.016(7) 0.043(7) -0.013(6)
C25 0.063(8) 0.118(13) 0.33(3) 0.017(14) 0.065(11) -0.001(9)
C11 0.075(17) 0.137(14) 0.11(2) -0.040(15) 0.043(14) -0.030(14)
C26 0.13(2) 0.13(2) 0.124(17) -0.037(16) 0.049(16) 0.010(17)
C11A 0.063(13) 0.25(4) 0.15(3) 0.02(3) 0.030(18) -0.025(18)
C26A 0.10(3) 0.10(2) 0.13(3) 0.019(16) -0.03(2) 0.026(18)

loop_
_atom_type_symbol
_atom_type_description
_atom_type_scat_dispersion_real
_atom_type_scat_dispersion_imag
_atom_type_scat_source
C C 0.0181 0.0091
;
International Tables for Crystallography
(Vol. C, Tables 4.2.6.8 and 6.1.1.4)
;
H H 0.0000 0.0000
;
International Tables for Crystallography
(Vol. C, Table 6.1.1.4)
;
O O 0.0492 0.0322
;
International Tables for Crystallography
(Vol. C, Tables 4.2.6.8 and 6.1.1.4)
;

loop_
_geom_angle_atom_site_label_1
_geom_angle_atom_site_label_2
_geom_angle_atom_site_label_3
_geom_angle
_geom_angle_site_symmetry_1
_geom_angle_site_symmetry_3
_geom_angle_publ_flag
C8 O1 C11 124.9(14) . . ?
C8 O1 C11A 122.3(18) . . ?
C15 O2 C26A 122.4(18) . . ?
C15 O2 C26 118.6(14) . . ?
C22 O3 C25 114.7(11) . . ?
C3 C2 C28 108.3(11) . . ?
C3 C2 C5 121.9(10) . . ?
C28 C2 C5 129.3(11) . . ?
C28 C4 C19 122.6(7) . . ?
C28 C4 C19 122.6(7) . 2_655 ?
C19 C4 C19 114.7(15) . 2_655 ?
C4 C28 C2 125.6(7) . . ?
C4 C28 C2 125.6(7) . 2_655 ?
C2 C28 C2 108.9(14) . 2_655 ?
C2 C3 C12 130.4(10) . . ?
C2 C3 C3 107.2(7) . 2_655 ?
C12 C3 C3 122.1(6) . 2_655 ?
C16 C17 C12 117.4(12) . . ?
C16 C17 H17 121.3 . . ?
C12 C17 H17 121.3 . . ?
C13 C12 C17 118.2(11) . . ?
C13 C12 C3 123.5(11) . . ?
C17 C12 C3 118.1(11) . . ?
C5 C6 C7 122.8(12) . . ?
C5 C6 H6 118.6 . . ?
C7 C6 H6 118.6 . . ?
C20 C21 C22 120.0(13) . . ?
C20 C21 H21 120.0 . . ?
C22 C21 H21 120.0 . . ?
C24 C19 C20 116.7(11) . . ?
C24 C19 C4 122.6(11) . . ?
C20 C19 C4 120.6(12) . . ?
C8 C7 C6 119.9(13) . . ?
C8 C7 H7 120.0 . . ?
C6 C7 H7 120.0 . . ?
C5 C10 C9 121.3(12) . . ?
C5 C10 H10 119.3 . . ?
C9 C10 H10 119.3 . . ?
C23 C24 C19 122.7(12) . . ?
C23 C24 H24 118.7 . . ?
C19 C24 H24 118.7 . . ?
C24 C23 C22 119.0(13) . . ?
C24 C23 H23 120.5 . . ?
C22 C23 H23 120.5 . . ?
C6 C5 C10 115.8(11) . . ?
C6 C5 C2 123.7(11) . . ?
C10 C5 C2 120.4(11) . . ?
C21 C20 C19 122.3(13) . . ?
C21 C20 H20 118.8 . . ?
C19 C20 H20 118.8 . . ?
C16 C15 O2 121.7(13) . . ?
C16 C15 C14 120.6(13) . . ?
O2 C15 C14 117.6(13) . . ?
C14 C13 C12 122.9(13) . . ?
C14 C13 H13 118.6 . . ?
C12 C13 H13 118.5 . . ?
C15 C16 C17 122.6(13) . . ?
C15 C16 H16 118.7 . . ?
C17 C16 H16 118.7 . . ?
C13 C14 C15 118.1(13) . . ?
C13 C14 H14 121.0 . . ?
C15 C14 H14 121.0 . . ?
C7 C8 C9 120.8(13) . . ?
C7 C8 O1 119.6(14) . . ?
C9 C8 O1 119.6(13) . . ?
C8 C9 C10 119.1(13) . . ?
C8 C9 H9 120.5 . . ?
C10 C9 H9 120.5 . . ?
O3 C22 C21 127.4(13) . . ?
O3 C22 C23 113.4(13) . . ?
C21 C22 C23 119.2(13) . . ?
O3 C25 H25A 109.5 . . ?
O3 C25 H25B 109.5 . . ?
H25A C25 H25B 109.5 . . ?
O3 C25 H25C 109.5 . . ?
H25A C25 H25C 109.5 . . ?
H25B C25 H25C 109.5 . . ?
O1 C11 H11A 109.5 . . ?
O1 C11 H11B 109.5 . . ?
H11A C11 H11B 109.5 . . ?
O1 C11 H11C 109.5 . . ?
H11A C11 H11C 109.5 . . ?
H11B C11 H11C 109.5 . . ?
O2 C26 H26A 109.5 . . ?
O2 C26 H26B 109.5 . . ?
H26A C26 H26B 109.5 . . ?
O2 C26 H26C 109.5 . . ?
H26A C26 H26C 109.5 . . ?
H26B C26 H26C 109.5 . . ?
O1 C11A H11D 109.5 . . ?
O1 C11A H11E 109.5 . . ?
H11D C11A H11E 109.5 . . ?
O1 C11A H11F 109.5 . . ?
H11D C11A H11F 109.5 . . ?
H11E C11A H11F 109.5 . . ?
O2 C26A H26D 109.5 . . ?
O2 C26A H26E 109.5 . . ?
H26D C26A H26E 109.5 . . ?
O2 C26A H26F 109.5 . . ?
H26D C26A H26F 109.5 . . ?
H26E C26A H26F 109.5 . . ?

loop_
_geom_bond_atom_site_label_1
_geom_bond_atom_site_label_2
_geom_bond_distance
_geom_bond_site_symmetry_2
_geom_bond_publ_flag
O1 C8 1.382(15) . ?
O1 C11 1.399(17) . ?
O1 C11A 1.406(19) . ?
O2 C15 1.357(14) . ?
O2 C26A 1.44(3) . ?
O2 C26 1.47(2) . ?
O3 C22 1.351(14) . ?
O3 C25 1.464(16) . ?
C2 C3 1.366(14) . ?
C2 C28 1.437(14) . ?
C2 C5 1.458(15) . ?
C4 C28 1.39(2) . ?
C4 C19 1.479(14) . ?
C4 C19 1.479(14) 2_655 ?
C3 C12 1.464(15) . ?
C3 C3 1.53(2) 2_655 ?
C17 C16 1.410(15) . ?
C17 C12 1.414(15) . ?
C17 H17 0.9300 . ?
C12 C13 1.391(15) . ?
C6 C5 1.378(15) . ?
C6 C7 1.379(15) . ?
C6 H6 0.9300 . ?
C21 C20 1.360(15) . ?
C21 C22 1.381(17) . ?
C21 H21 0.9300 . ?
C19 C24 1.375(16) . ?
C19 C20 1.395(15) . ?
C7 C8 1.357(17) . ?
C7 H7 0.9300 . ?
C10 C5 1.405(15) . ?
C10 C9 1.412(15) . ?
C10 H10 0.9300 . ?
C24 C23 1.374(15) . ?
C24 H24 0.9300 . ?
C23 C22 1.402(17) . ?
C23 H23 0.9300 . ?
C20 H20 0.9300 . ?
C15 C16 1.325(16) . ?
C15 C14 1.404(16) . ?
C13 C14 1.361(15) . ?
C13 H13 0.9300 . ?
C16 H16 0.9300 . ?
C14 H14 0.9300 . ?
C8 C9 1.361(17) . ?
C9 H9 0.9300 . ?
C25 H25A 0.9600 . ?
C25 H25B 0.9600 . ?
C25 H25C 0.9600 . ?
C11 H11A 0.9600 . ?
C11 H11B 0.9600 . ?
C11 H11C 0.9600 . ?
C26 H26A 0.9600 . ?
C26 H26B 0.9600 . ?
C26 H26C 0.9600 . ?
C11A H11D 0.9600 . ?
C11A H11E 0.9600 . ?
C11A H11F 0.9600 . ?
C26A H26D 0.9600 . ?
C26A H26E 0.9600 . ?
C26A H26F 0.9600 . ?

loop_
_geom_torsion_atom_site_label_1
_geom_torsion_atom_site_label_2
_geom_torsion_atom_site_label_3
_geom_torsion_atom_site_label_4
_geom_torsion
_geom_torsion_site_symmetry_1
_geom_torsion_site_symmetry_2
_geom_torsion_site_symmetry_3
_geom_torsion_site_symmetry_4
_geom_torsion_publ_flag
C19 C4 C28 C2 23.8(8) . . . . ?
C19 C4 C28 C2 -156.2(8) 2_655 . . . ?
C19 C4 C28 C2 -156.2(8) . . . 2_655 ?
C19 C4 C28 C2 23.8(8) 2_655 . . 2_655 ?
C3 C2 C28 C4 178.4(6) . . . . ?
C5 C2 C28 C4 7.0(13) . . . . ?
C3 C2 C28 C2 -1.6(6) . . . 2_655 ?
C5 C2 C28 C2 -173.0(13) . . . 2_655 ?
C28 C2 C3 C12 177.6(10) . . . . ?
C5 C2 C3 C12 -10.2(19) . . . . ?
C28 C2 C3 C3 3.8(14) . . . 2_655 ?
C5 C2 C3 C3 176.0(11) . . . 2_655 ?
C16 C17 C12 C13 -1.0(15) . . . . ?
C16 C17 C12 C3 -177.1(9) . . . . ?
C2 C3 C12 C13 -121.8(14) . . . . ?
C3 C3 C12 C13 51.2(18) 2_655 . . . ?
C2 C3 C12 C17 54.1(17) . . . . ?
C3 C3 C12 C17 -132.9(13) 2_655 . . . ?
C28 C4 C19 C24 -138.8(9) . . . . ?
C19 C4 C19 C24 41.2(9) 2_655 . . . ?
C28 C4 C19 C20 36.9(12) . . . . ?
C19 C4 C19 C20 -143.1(12) 2_655 . . . ?
C5 C6 C7 C8 -6.1(19) . . . . ?
C20 C19 C24 C23 1.1(18) . . . . ?
C4 C19 C24 C23 176.9(11) . . . . ?
C19 C24 C23 C22 -3.1(19) . . . . ?
C7 C6 C5 C10 7.1(17) . . . . ?
C7 C6 C5 C2 -171.5(11) . . . . ?
C9 C10 C5 C6 -5.1(17) . . . . ?
C9 C10 C5 C2 173.5(11) . . . . ?
C3 C2 C5 C6 -123.9(13) . . . . ?
C28 C2 C5 C6 46.5(16) . . . . ?
C3 C2 C5 C10 57.6(16) . . . . ?
C28 C2 C5 C10 -132.0(12) . . . . ?
C22 C21 C20 C19 -4.1(19) . . . . ?
C24 C19 C20 C21 2.6(18) . . . . ?
C4 C19 C20 C21 -173.4(10) . . . . ?
C26A O2 C15 C16 167.8(19) . . . . ?
C26 O2 C15 C16 -8(2) . . . . ?
C26A O2 C15 C14 -9(2) . . . . ?
C26 O2 C15 C14 174.7(15) . . . . ?
C17 C12 C13 C14 0.6(17) . . . . ?
C3 C12 C13 C14 176.4(11) . . . . ?
O2 C15 C16 C17 178.1(10) . . . . ?
C14 C15 C16 C17 -4.8(19) . . . . ?
C12 C17 C16 C15 3.2(17) . . . . ?
C12 C13 C14 C15 -2.0(18) . . . . ?
C16 C15 C14 C13 4.1(19) . . . . ?
O2 C15 C14 C13 -178.7(11) . . . . ?
C6 C7 C8 C9 3(2) . . . . ?
C6 C7 C8 O1 -178.5(11) . . . . ?
C11 O1 C8 C7 -39(2) . . . . ?
C11A O1 C8 C7 176(2) . . . . ?
C11 O1 C8 C9 139.4(18) . . . . ?
C11A O1 C8 C9 -6(3) . . . . ?
C7 C8 C9 C10 -1(2) . . . . ?
O1 C8 C9 C10 -179.7(12) . . . . ?
C5 C10 C9 C8 2(2) . . . . ?
C25 O3 C22 C21 -5(2) . . . . ?
C25 O3 C22 C23 173.3(13) . . . . ?
C20 C21 C22 O3 179.9(12) . . . . ?
C20 C21 C22 C23 2(2) . . . . ?
C24 C23 C22 O3 -176.7(11) . . . . ?
C24 C23 C22 C21 2(2) . . . . ?
